data_7223229
loop_
_publ_author_name
'Ananyev, Ivan V.'
'Bushmarinov, Ivan S.'
'Ushakov, Ivan E.'
'Aitkulova, Liliya I.'
'Lyssenko, Konstantin A.'

_publ_section_title
;
 Tuning of double-well potential of short strong hydrogen bond by ionic
 interactions in alkali metal hydrodicarboxylates
;
_journal_name_full 'RSC Adv.'
_journal_paper_doi 10.1039/C5RA19870D
_journal_year 2015
_chemical_formula_moiety 'C4 H3 K O4'
_chemical_formula_sum 'C4 H3 K O4'
_chemical_formula_weight 154.16
_space_group_crystal_system triclinic
_space_group_IT_number 2
_space_group_name_Hall '-P 1'
_space_group_name_H-M_alt 'P -1'
_symmetry_space_group_name_Hall '-P 1'
_symmetry_space_group_name_H-M 'P -1'
_atom_sites_solution_hydrogens difmap
_audit_creation_method SHELXL-2014/6
_audit_update_record
;
2015-09-24 deposited with the CCDC.
2015-11-05 downloaded from the CCDC.
;
_cell_angle_alpha 68.1330(10)
_cell_angle_beta 72.7660(10)
_cell_angle_gamma 63.3940(10)
_cell_formula_units_Z 2
_cell_length_a 6.2374(4)
_cell_length_b 6.8401(4)
_cell_length_c 7.4662(4)
_cell_measurement_reflns_used 101
_cell_measurement_temperature 200(2)
_cell_measurement_theta_max 25
_cell_measurement_theta_min 3
_cell_volume 261.08(3)
_computing_cell_refinement 'Bruker SAINT'
_computing_data_collection 'Bruker APEX II'
_computing_data_reduction 'Bruker SAINT'
_computing_molecular_graphics 'Bruker SHELXTL'
_computing_publication_material 'Bruker SHELXTL'
_computing_structure_refinement 'SHELXL-97 (Sheldrick, 1997)'
_computing_structure_solution 'SHELXS-97 (Sheldrick, 1997)'
_diffrn_ambient_temperature 200(2)
_diffrn_measured_fraction_theta_full 1.000
_diffrn_measured_fraction_theta_max 0.997
_diffrn_measurement_device_type 'Bruker APEX II CCD area detector''
_diffrn_measurement_method 'omega scans'
_diffrn_radiation_type MoK\a
_diffrn_radiation_wavelength 0.71073
_diffrn_reflns_av_R_equivalents 0.0116
_diffrn_reflns_av_unetI/netI 0.0152
_diffrn_reflns_laue_measured_fraction_full 1.000
_diffrn_reflns_laue_measured_fraction_max 0.997
_diffrn_reflns_limit_h_max 8
_diffrn_reflns_limit_h_min -8
_diffrn_reflns_limit_k_max 9
_diffrn_reflns_limit_k_min -9
_diffrn_reflns_limit_l_max 10
_diffrn_reflns_limit_l_min -10
_diffrn_reflns_number 3431
_diffrn_reflns_point_group_measured_fraction_full 1.000
_diffrn_reflns_point_group_measured_fraction_max 0.997
_diffrn_reflns_theta_full 25.242
_diffrn_reflns_theta_max 29.996
_diffrn_reflns_theta_min 2.976
_exptl_absorpt_coefficient_mu 0.941
_exptl_absorpt_correction_T_max 0.844
_exptl_absorpt_correction_T_min 0.760
_exptl_absorpt_correction_type multi-scan
_exptl_absorpt_process_details SADABS
_exptl_crystal_colour colorless
_exptl_crystal_density_diffrn 1.961
_exptl_crystal_description prism
_exptl_crystal_F_000 156
_exptl_crystal_size_max 0.290
_exptl_crystal_size_mid 0.230
_exptl_crystal_size_min 0.200
_refine_diff_density_max 0.398
_refine_diff_density_min -0.347
_refine_diff_density_rms 0.061
_refine_ls_extinction_method none
_refine_ls_goodness_of_fit_ref 1.101
_refine_ls_hydrogen_treatment refall
_refine_ls_matrix_type full
_refine_ls_number_parameters 94
_refine_ls_number_reflns 1524
_refine_ls_number_restraints 0
_refine_ls_restrained_S_all 1.101
_refine_ls_R_factor_all 0.0261
_refine_ls_R_factor_gt 0.0240
_refine_ls_shift/su_max 0.001
_refine_ls_shift/su_mean 0.000
_refine_ls_structure_factor_coef Fsqd
_refine_ls_weighting_details 'w=1/[\s^2^(Fo^2^)+(0.0358P)^2^+0.1017P] where P=(Fo^2^+2Fc^2^)/3'
_refine_ls_weighting_scheme calc
_refine_ls_wR_factor_gt 0.0658
_refine_ls_wR_factor_ref 0.0679
_reflns_Friedel_coverage 0.000
_reflns_number_gt 1432
_reflns_number_total 1524
_reflns_threshold_expression I>2\s(I)
_cod_data_source_file c5ra19870d2.cif
_cod_data_source_block 200
_cod_database_code 7223229
_shelx_space_group_comment
;
The symmetry employed for this shelxl refinement is uniquely defined
by the following loop, which should always be used as a source of
symmetry information in preference to the above space-group names.
They are only intended as comments.
;
_shelx_estimated_absorpt_t_min 0.772
_shelx_estimated_absorpt_t_max 0.834
_shelxl_version_number 2014/6

loop_
_space_group_symop_operation_xyz
'x, y, z'
'-x, -y, -z'

loop_
_atom_site_label
_atom_site_type_symbol
_atom_site_fract_x
_atom_site_fract_y
_atom_site_fract_z
_atom_site_U_iso_or_equiv
_atom_site_adp_type
_atom_site_occupancy
_atom_site_site_symmetry_order
_atom_site_calc_flag
O2 O 0.09662(17) 1.20919(18) 0.47978(13) 0.0217(2) Uani 1 1 d
O1 O 0.42113(16) 1.30143(16) 0.33114(12) 0.01788(18) Uani 1 1 d
O3 O 0.72659(16) 1.16219(16) 0.94139(13) 0.01903(19) Uani 1 1 d
O4 O 0.32441(15) 1.33451(16) 1.01806(12) 0.01713(18) Uani 1 1 d
C1 C 0.2620(2) 1.26002(19) 0.48218(16) 0.0140(2) Uani 1 1 d
C2 C 0.2865(2) 1.2728(2) 0.67018(16) 0.0155(2) Uani 1 1 d
C4 C 0.5189(2) 1.25202(19) 0.90149(16) 0.0135(2) Uani 1 1 d
C3 C 0.4870(2) 1.2644(2) 0.70584(16) 0.0148(2) Uani 1 1 d
H2 H 0.149(4) 1.280(3) 0.765(3) 0.039(5) Uiso 1 1 d
H3 H 0.631(3) 1.259(3) 0.608(3) 0.031(5) Uiso 1 1 d
H1 H 0.373(5) 1.304(5) 0.189(4) 0.089(10) Uiso 1 1 d
K1 K 0.92292(4) 1.19119(5) 0.20026(4) 0.01773(9) Uani 1 1 d

loop_
_atom_site_aniso_label
_atom_site_aniso_U_11
_atom_site_aniso_U_22
_atom_site_aniso_U_33
_atom_site_aniso_U_23
_atom_site_aniso_U_13
_atom_site_aniso_U_12
O2 0.0217(4) 0.0353(5) 0.0162(4) -0.0080(4) -0.0027(3) -0.0173(4)
O1 0.0185(4) 0.0301(5) 0.0101(4) -0.0071(3) -0.0002(3) -0.0136(4)
O3 0.0157(4) 0.0251(4) 0.0174(4) -0.0091(3) -0.0056(3) -0.0043(3)
O4 0.0155(4) 0.0261(4) 0.0116(4) -0.0089(3) -0.0013(3) -0.0070(3)
C1 0.0155(5) 0.0169(5) 0.0112(5) -0.0050(4) -0.0035(4) -0.0057(4)
C2 0.0176(5) 0.0214(5) 0.0098(5) -0.0058(4) -0.0009(4) -0.0089(4)
C4 0.0172(5) 0.0155(5) 0.0107(5) -0.0040(4) -0.0032(4) -0.0077(4)
C3 0.0166(5) 0.0195(5) 0.0096(4) -0.0056(4) -0.0014(4) -0.0070(4)
K1 0.01578(13) 0.02467(15) 0.01627(14) -0.00843(10) -0.00350(9) -0.00791(10)

loop_
_atom_type_symbol
_atom_type_description
_atom_type_scat_dispersion_real
_atom_type_scat_dispersion_imag
_atom_type_scat_source
C C 0.0033 0.0016 'International Tables Vol C Tables 4.2.6.8 and 6.1.1.4'
H H 0.0000 0.0000 'International Tables Vol C Tables 4.2.6.8 and 6.1.1.4'
O O 0.0106 0.0060 'International Tables Vol C Tables 4.2.6.8 and 6.1.1.4'
K K 0.2009 0.2494 'International Tables Vol C Tables 4.2.6.8 and 6.1.1.4'

loop_
_geom_angle_atom_site_label_1
_geom_angle_atom_site_label_2
_geom_angle_atom_site_label_3
_geom_angle
_geom_angle_site_symmetry_1
_geom_angle_site_symmetry_3
C1 O2 K1 134.95(8) . 1_455
C1 O2 K1 111.20(8) . 2_676
K1 O2 K1 103.73(3) 1_455 2_676
C1 O1 K1 143.35(7) . .
C1 O1 H1 110.8(14) . .
K1 O1 H1 96.8(14) . .
C4 O3 K1 132.81(8) . 1_556
C4 O3 K1 121.26(7) . 2_776
K1 O3 K1 105.19(3) 1_556 2_776
C4 O4 K1 130.20(7) . 1_456
C4 O4 K1 105.69(7) . 2_686
K1 O4 K1 101.40(3) 1_456 2_686
O2 C1 O1 124.34(10) . .
O2 C1 C2 118.86(10) . .
O1 C1 C2 116.79(10) . .
C3 C2 C1 124.26(11) . .
C3 C2 H2 122.0(12) . .
C1 C2 H2 113.7(12) . .
O3 C4 O4 124.61(10) . .
O3 C4 C3 118.26(10) . .
O4 C4 C3 117.12(10) . .
C2 C3 C4 123.86(10) . .
C2 C3 H3 123.1(11) . .
C4 C3 H3 113.0(11) . .
O3 K1 O2 175.87(3) 1_554 1_655
O3 K1 O3 74.81(3) 1_554 2_776
O2 K1 O3 106.59(3) 1_655 2_776
O3 K1 O1 70.81(3) 1_554 .
O2 K1 O1 105.78(3) 1_655 .
O3 K1 O1 131.57(3) 2_776 .
O3 K1 O4 112.41(3) 1_554 1_654
O2 K1 O4 71.72(3) 1_655 1_654
O3 K1 O4 75.59(3) 2_776 1_654
O1 K1 O4 149.67(3) . 1_654
O3 K1 O2 100.44(3) 1_554 2_676
O2 K1 O2 76.27(3) 1_655 2_676
O3 K1 O2 77.05(3) 2_776 2_676
O1 K1 O2 76.81(3) . 2_676
O4 K1 O2 129.13(3) 1_654 2_676
O3 K1 O4 75.18(3) 1_554 2_686
O2 K1 O4 106.33(3) 1_655 2_686
O3 K1 O4 128.54(3) 2_776 2_686
O1 K1 O4 73.14(3) . 2_686
O4 K1 O4 78.60(3) 1_654 2_686
O2 K1 O4 149.38(3) 2_676 2_686

loop_
_geom_bond_atom_site_label_1
_geom_bond_atom_site_label_2
_geom_bond_distance
_geom_bond_site_symmetry_2
O2 C1 1.2336(14) .
O2 K1 2.6823(9) 1_455
O2 K1 2.9111(10) 2_676
O1 C1 1.2992(14) .
O1 K1 2.8182(9) .
O1 H1 1.17(3) .
O3 C4 1.2345(14) .
O3 K1 2.6796(9) 1_556
O3 K1 2.7462(10) 2_776
O4 C4 1.2940(14) .
O4 K1 2.8758(9) 1_456
O4 K1 2.9376(10) 2_686
C1 C2 1.4940(15) .
C2 C3 1.3265(16) .
C2 H2 0.93(2) .
C4 C3 1.4986(15) .
C3 H3 0.972(19) .
K1 O3 2.6797(9) 1_554
K1 O2 2.6823(9) 1_655
K1 O3 2.7462(10) 2_776
K1 O4 2.8758(9) 1_654
K1 O2 2.9112(10) 2_676
K1 O4 2.9376(10) 2_686

loop_
_geom_torsion_atom_site_label_1
_geom_torsion_atom_site_label_2
_geom_torsion_atom_site_label_3
_geom_torsion_atom_site_label_4
_geom_torsion
_geom_torsion_site_symmetry_1
K1 O2 C1 O1 -7.4(2) 1_455
K1 O2 C1 O1 130.90(10) 2_676
K1 O2 C1 C2 173.44(8) 1_455
K1 O2 C1 C2 -48.24(13) 2_676
K1 O1 C1 O2 -129.96(12) .
K1 O1 C1 C2 49.20(17) .
O2 C1 C2 C3 161.04(12) .
O1 C1 C2 C3 -18.17(18) .
K1 O3 C4 O4 -22.05(18) 1_556
K1 O3 C4 O4 146.52(9) 2_776
K1 O3 C4 C3 158.89(8) 1_556
K1 O3 C4 C3 -32.54(14) 2_776
K1 O4 C4 O3 -114.73(11) 1_456
K1 O4 C4 O3 124.86(11) 2_686
K1 O4 C4 C3 64.34(13) 1_456
K1 O4 C4 C3 -56.07(11) 2_686
C1 C2 C3 C4 -173.12(10) .
O3 C4 C3 C2 153.36(13) .
O4 C4 C3 C2 -25.77(17) .
